data_4302977
loop_
_publ_author_name
'Yun Xiong'
'Shenglai Yao'
'Eckhard Bill'
'Matthias Driess'

_publ_contact_author_address
;Technische Universit\"at Berlin,
Institute of Chemistry
Strasse des 17. Juni 136, D-10623 Berlin, Germany
;
_publ_contact_author_email matthias.driess@tu-berlin.de
_publ_contact_author_fax +49(0)30-314-29732
_publ_contact_author_name 'Matthias Driess'
_publ_contact_author_phone +49(0)30-314-29731
_publ_section_title
;
Side-on Coordination of a P-P Bond in Heterobinuclear Tetraphosphorus
Complexes with a [Si(\m,\h2:2-P4)Ni] Core and Nickel(I) Centers
;
_journal_name_full 'Inorganic Chemistry'
_journal_page_first 7522
_journal_page_last 7524
_journal_paper_doi 10.1021/ic901088c
_journal_volume 48
_journal_year 2009
_chemical_formula_sum 'C65 H89 N4 Ni P4 Si'
_chemical_formula_weight 1137.08
_chemical_name_systematic
; 
 ? 
;
_space_group_IT_number 14
_symmetry_cell_setting monoclinic
_symmetry_space_group_name_Hall '-P 2ybc'
_symmetry_space_group_name_H-M 'P 1 21/c 1'
_atom_sites_solution_hydrogens geom
_atom_sites_solution_primary direct
_atom_sites_solution_secondary difmap
_audit_creation_method
;
CrysAlis RED, Oxford Diffraction Ltd.,
Version 1.171.31.8 (release 12-01-2007 CrysAlis171 .NET)
(compiled Jan 12 2007,17:49:11)
;
_cell_angle_alpha 90.00
_cell_angle_beta 106.187(6)
_cell_angle_gamma 90.00
_cell_formula_units_Z 4
_cell_length_a 21.8775(14)
_cell_length_b 12.1597(6)
_cell_length_c 24.2780(14)
_cell_measurement_reflns_used 7422
_cell_measurement_temperature 150(2)
_cell_measurement_theta_max 32.3905
_cell_measurement_theta_min 2.9368
_cell_volume 6202.5(6)
_computing_cell_refinement
;
CrysAlis RED, Oxford Diffraction Ltd.,
Version 1.171.31.8 (release 12-01-2007 CrysAlis171 .NET)
(compiled Jan 12 2007,17:49:11)
;
_computing_data_collection
;
CrysAlis CCD, Oxford Diffraction Ltd.,
Version 1.171.31.8 (release 12-01-2007 CrysAlis171 .NET)
(compiled Jan 12 2007,17:49:11)
;
_computing_data_reduction
;
CrysAlis RED, Oxford Diffraction Ltd.,
Version 1.171.31.8 (release 12-01-2007 CrysAlis171 .NET)
(compiled Jan 12 2007,17:49:11)
;
_computing_publication_material 'SHELXL-97 (Sheldrick, 1997)'
_computing_structure_refinement 'SHELXL-97 (Sheldrick, 1997)'
_computing_structure_solution 'SHELXS-97 (Sheldrick, 1990)'
_diffrn_ambient_temperature 150(2)
_diffrn_measured_fraction_theta_full 0.998
_diffrn_measured_fraction_theta_max 0.998
_diffrn_measurement_device_type 'Oxford Diffraction Xcalibur S Sapphire'
_diffrn_measurement_method \w
_diffrn_radiation_monochromator graphite
_diffrn_radiation_source 'Enhance (Mo) X-ray Source'
_diffrn_radiation_type MoK\a
_diffrn_radiation_wavelength 0.71073
_diffrn_reflns_av_R_equivalents 0.1206
_diffrn_reflns_av_sigmaI/netI 0.1680
_diffrn_reflns_limit_h_max 25
_diffrn_reflns_limit_h_min -26
_diffrn_reflns_limit_k_max 14
_diffrn_reflns_limit_k_min -14
_diffrn_reflns_limit_l_max 28
_diffrn_reflns_limit_l_min -28
_diffrn_reflns_number 60344
_diffrn_reflns_theta_full 25.00
_diffrn_reflns_theta_max 25.00
_diffrn_reflns_theta_min 2.95
_exptl_absorpt_coefficient_mu 0.477
_exptl_absorpt_correction_T_max 1.00000
_exptl_absorpt_correction_T_min 0.67660
_exptl_absorpt_correction_type multi-scan
_exptl_absorpt_process_details
;
CrysAlis RED, Oxford Diffraction Ltd.,
Version 1.171.32.5 (release 08-05-2007 CrysAlis171 .NET)
(compiled May  8 2007,13:10:02)
Empirical absorption correction using spherical harmonics,
 implemented in SCALE3 ABSPACK scaling algorithm.
;
_exptl_crystal_colour brown
_exptl_crystal_density_diffrn 1.218
_exptl_crystal_density_method 'not measured'
_exptl_crystal_description prism
_exptl_crystal_F_000 2436
_exptl_crystal_size_max 0.24
_exptl_crystal_size_mid 0.16
_exptl_crystal_size_min 0.12
_refine_diff_density_max 0.837
_refine_diff_density_min -0.790
_refine_diff_density_rms 0.066
_refine_ls_extinction_method none
_refine_ls_goodness_of_fit_ref 0.919
_refine_ls_hydrogen_treatment constr
_refine_ls_matrix_type full
_refine_ls_number_parameters 733
_refine_ls_number_reflns 10897
_refine_ls_number_restraints 0
_refine_ls_restrained_S_all 0.919
_refine_ls_R_factor_all 0.1308
_refine_ls_R_factor_gt 0.0565
_refine_ls_shift/su_max 0.001
_refine_ls_shift/su_mean 0.000
_refine_ls_structure_factor_coef Fsqd
_refine_ls_weighting_details 'calc w=1/[\s^2^(Fo^2^)+(0.0592P)^2^+0.0000P] where P=(Fo^2^+2Fc^2^)/3'
_refine_ls_weighting_scheme calc
_refine_ls_wR_factor_gt 0.1239
_refine_ls_wR_factor_ref 0.1397
_reflns_number_gt 5158
_reflns_number_total 10897
_reflns_threshold_expression >2sigma(I)
_cod_data_source_file ic901088c_si_001_2.cif
_cod_data_source_block 3a
_cod_database_code 4302977

loop_
_symmetry_equiv_pos_as_xyz
'x, y, z'
'-x, y+1/2, -z+1/2'
'-x, -y, -z'
'x, -y-1/2, z-1/2'

loop_
_atom_site_label
_atom_site_type_symbol
_atom_site_fract_x
_atom_site_fract_y
_atom_site_fract_z
_atom_site_U_iso_or_equiv
_atom_site_adp_type
_atom_site_occupancy
_atom_site_symmetry_multiplicity
_atom_site_calc_flag
_atom_site_refinement_flags
_atom_site_disorder_assembly
_atom_site_disorder_group
Ni1 Ni 0.22649(3) 0.06514(5) 0.64843(3) 0.0380(2) Uani 1 1 d . . .
Si1 Si 0.25837(5) -0.00336(9) 0.84179(5) 0.0109(3) Uani 1 1 d . . .
N1 N 0.19560(15) -0.0491(3) 0.87094(14) 0.0209(9) Uani 1 1 d . A .
C1 C 0.1533(2) -0.1224(4) 0.94654(19) 0.0334(12) Uani 1 1 d . A .
H1A H 0.1117 -0.1235 0.9208 0.040 Uiso 1 1 calc R . .
H1B H 0.1601 -0.1465 0.9850 0.040 Uiso 1 1 calc R . .
N2 N 0.32231(16) 0.0065(3) 0.90390(15) 0.0276(9) Uani 1 1 d . A .
C2 C 0.2051(2) -0.0849(3) 0.92758(18) 0.0238(11) Uani 1 1 d . . .
N3 N 0.20472(16) -0.0091(3) 0.57784(14) 0.0252(9) Uani 1 1 d . . .
C3 C 0.2669(2) -0.0805(3) 0.96593(17) 0.0251(11) Uani 1 1 d . A .
H3 H 0.2710 -0.1106 1.0029 0.030 Uiso 1 1 calc R . .
N4 N 0.21700(16) 0.2102(3) 0.61762(15) 0.0230(9) Uani 1 1 d . . .
C4 C 0.3217(2) -0.0390(4) 0.95724(19) 0.0281(12) Uani 1 1 d . . .
C5 C 0.3815(2) -0.0415(4) 1.00464(19) 0.0457(14) Uani 1 1 d . A .
H5A H 0.3723 -0.0654 1.0400 0.068 Uiso 1 1 calc R . .
H5B H 0.4003 0.0323 1.0101 0.068 Uiso 1 1 calc R . .
H5C H 0.4115 -0.0929 0.9951 0.068 Uiso 1 1 calc R . .
C6 C 0.1314(2) -0.0470(4) 0.83250(17) 0.0215(11) Uani 1 1 d . . .
C7 C 0.1093(2) -0.1365(3) 0.79631(18) 0.0230(11) Uani 1 1 d . A .
C8 C 0.0497(2) -0.1267(4) 0.75654(18) 0.0269(11) Uani 1 1 d . . .
H8 H 0.0340 -0.1863 0.7312 0.032 Uiso 1 1 calc R A .
C9 C 0.0131(2) -0.0351(4) 0.75266(19) 0.0301(12) Uani 1 1 d . A .
H9 H -0.0272 -0.0309 0.7249 0.036 Uiso 1 1 calc R . .
C10 C 0.0352(2) 0.0520(4) 0.78951(19) 0.0304(12) Uani 1 1 d . . .
H10 H 0.0098 0.1163 0.7865 0.036 Uiso 1 1 calc R A .
C11 C 0.0938(2) 0.0475(4) 0.83076(18) 0.0231(11) Uani 1 1 d . A .
C12 C 0.1125(2) 0.1432(4) 0.87311(19) 0.0296(12) Uani 1 1 d . . .
H12 H 0.1567 0.1293 0.8980 0.036 Uiso 1 1 calc R A .
C13 C 0.1121(2) 0.2535(4) 0.8438(2) 0.0405(13) Uani 1 1 d . A .
H13A H 0.1393 0.2497 0.8179 0.061 Uiso 1 1 calc R . .
H13B H 0.1283 0.3104 0.8729 0.061 Uiso 1 1 calc R . .
H13C H 0.0685 0.2718 0.8218 0.061 Uiso 1 1 calc R . .
C14 C 0.0677(2) 0.1469(4) 0.9117(2) 0.0462(14) Uani 1 1 d . A .
H14A H 0.0236 0.1544 0.8879 0.069 Uiso 1 1 calc R . .
H14B H 0.0787 0.2099 0.9378 0.069 Uiso 1 1 calc R . .
H14C H 0.0720 0.0788 0.9341 0.069 Uiso 1 1 calc R . .
C15 C 0.1467(2) -0.2423(3) 0.79880(19) 0.0263(11) Uani 1 1 d . . .
H15 H 0.1922 -0.2259 0.8190 0.032 Uiso 1 1 calc R A .
C16 C 0.1237(2) -0.3310(4) 0.8336(2) 0.0385(13) Uani 1 1 d . A .
H16A H 0.1303 -0.3054 0.8731 0.058 Uiso 1 1 calc R . .
H16B H 0.1479 -0.3989 0.8336 0.058 Uiso 1 1 calc R . .
H16C H 0.0783 -0.3452 0.8161 0.058 Uiso 1 1 calc R . .
C17 C 0.1441(2) -0.2876(4) 0.73914(19) 0.0350(13) Uani 1 1 d . A .
H17A H 0.1025 -0.3217 0.7222 0.052 Uiso 1 1 calc R . .
H17B H 0.1777 -0.3426 0.7427 0.052 Uiso 1 1 calc R . .
H17C H 0.1505 -0.2273 0.7145 0.052 Uiso 1 1 calc R . .
C18 C 0.3755(2) 0.0765(4) 0.90148(18) 0.0260(11) Uani 1 1 d . . .
C19 C 0.4259(2) 0.0345(4) 0.88178(18) 0.0261(11) Uani 1 1 d . A .
C20 C 0.4738(2) 0.1062(4) 0.8787(2) 0.0395(14) Uani 1 1 d . . .
H20 H 0.5081 0.0792 0.8656 0.047 Uiso 1 1 calc R A .
C21 C 0.4739(2) 0.2144(4) 0.8938(2) 0.0425(14) Uani 1 1 d . A .
H21 H 0.5077 0.2614 0.8911 0.051 Uiso 1 1 calc R . .
C22 C 0.4251(2) 0.2546(4) 0.9128(2) 0.0388(13) Uani 1 1 d . . .
H22 H 0.4253 0.3300 0.9231 0.047 Uiso 1 1 calc R A .
C23 C 0.3752(2) 0.1886(4) 0.91743(19) 0.0309(12) Uani 1 1 d . A .
C24 C 0.3236(2) 0.2377(4) 0.9413(2) 0.0328(12) Uani 1 1 d . . .
H24 H 0.2898 0.1810 0.9383 0.039 Uiso 1 1 calc R A .
C25 C 0.2932(2) 0.3387(4) 0.9070(2) 0.0447(14) Uani 1 1 d . A .
H25A H 0.3257 0.3955 0.9095 0.067 Uiso 1 1 calc R . .
H25B H 0.2597 0.3674 0.9228 0.067 Uiso 1 1 calc R . .
H25C H 0.2746 0.3181 0.8668 0.067 Uiso 1 1 calc R . .
C26 C 0.3506(2) 0.2681(5) 1.0039(2) 0.0623(17) Uani 1 1 d . A .
H26A H 0.3666 0.2018 1.0262 0.093 Uiso 1 1 calc R . .
H26B H 0.3171 0.3016 1.0180 0.093 Uiso 1 1 calc R . .
H26C H 0.3855 0.3207 1.0079 0.093 Uiso 1 1 calc R . .
C27 C 0.4307(2) -0.0846(4) 0.8660(2) 0.0343(13) Uani 1 1 d . . .
H27 H 0.3892 -0.1213 0.8639 0.041 Uiso 1 1 calc R A .
C28 C 0.4832(2) -0.1432(4) 0.9119(2) 0.0477(14) Uani 1 1 d . A .
H28A H 0.5240 -0.1068 0.9154 0.072 Uiso 1 1 calc R . .
H28B H 0.4858 -0.2202 0.9008 0.072 Uiso 1 1 calc R . .
H28C H 0.4732 -0.1401 0.9488 0.072 Uiso 1 1 calc R . .
C29 C 0.4444(2) -0.0974(4) 0.8071(2) 0.0498(15) Uani 1 1 d . A .
H29A H 0.4122 -0.0573 0.7779 0.075 Uiso 1 1 calc R . .
H29B H 0.4431 -0.1755 0.7969 0.075 Uiso 1 1 calc R . .
H29C H 0.4866 -0.0675 0.8094 0.075 Uiso 1 1 calc R . .
C30 C 0.1983(2) 0.3501(4) 0.54138(19) 0.0374(13) Uani 1 1 d . . .
H30A H 0.1536 0.3685 0.5231 0.056 Uiso 1 1 calc R . .
H30B H 0.2231 0.3600 0.5138 0.056 Uiso 1 1 calc R . .
H30C H 0.2151 0.3985 0.5744 0.056 Uiso 1 1 calc R . .
C31 C 0.2031(2) 0.2325(4) 0.5611(2) 0.0268(11) Uani 1 1 d . . .
C32 C 0.1926(2) 0.1505(4) 0.51884(19) 0.0289(12) Uani 1 1 d . . .
H32 H 0.1851 0.1756 0.4805 0.035 Uiso 1 1 calc R . .
C33 C 0.1917(2) 0.0376(4) 0.52600(19) 0.0269(12) Uani 1 1 d . . .
C34 C 0.1760(2) -0.0328(4) 0.47312(19) 0.0362(13) Uani 1 1 d . . .
H34A H 0.1930 -0.1070 0.4831 0.054 Uiso 1 1 calc R . .
H34B H 0.1949 -0.0007 0.4447 0.054 Uiso 1 1 calc R . .
H34C H 0.1296 -0.0367 0.4571 0.054 Uiso 1 1 calc R . .
C35 C 0.2188(2) 0.2962(3) 0.65832(18) 0.0247(11) Uani 1 1 d . . .
C36 C 0.1612(2) 0.3317(4) 0.66751(18) 0.0284(12) Uani 1 1 d . . .
C37 C 0.1647(2) 0.4040(4) 0.7134(2) 0.0353(13) Uani 1 1 d . . .
H37 H 0.1266 0.4286 0.7208 0.042 Uiso 1 1 calc R A .
C38 C 0.2220(3) 0.4395(4) 0.7475(2) 0.0396(13) Uani 1 1 d . . .
H38 H 0.2233 0.4871 0.7789 0.048 Uiso 1 1 calc R . .
C39 C 0.2779(2) 0.4066(4) 0.7368(2) 0.0391(13) Uani 1 1 d . . .
H39 H 0.3174 0.4327 0.7605 0.047 Uiso 1 1 calc R A .
C40 C 0.2773(2) 0.3357(4) 0.69178(19) 0.0279(12) Uani 1 1 d . . .
C41 C 0.3399(2) 0.3100(4) 0.6792(2) 0.0392(13) Uani 1 1 d . . .
H41 H 0.3336 0.2422 0.6550 0.047 Uiso 1 1 calc R A .
C42 C 0.3573(2) 0.4038(5) 0.6443(2) 0.0669(19) Uani 1 1 d . . .
H42A H 0.3225 0.4154 0.6093 0.100 Uiso 1 1 calc R . .
H42B H 0.3963 0.3847 0.6340 0.100 Uiso 1 1 calc R . .
H42C H 0.3644 0.4713 0.6673 0.100 Uiso 1 1 calc R . .
C43 C 0.3958(2) 0.2888(4) 0.7323(2) 0.0527(15) Uani 1 1 d . . .
H43A H 0.4082 0.3578 0.7533 0.079 Uiso 1 1 calc R . .
H43B H 0.4319 0.2596 0.7204 0.079 Uiso 1 1 calc R . .
H43C H 0.3830 0.2353 0.7572 0.079 Uiso 1 1 calc R . .
C44 C 0.0965(2) 0.2966(4) 0.6304(2) 0.0357(13) Uani 1 1 d . . .
H44 H 0.1033 0.2473 0.5997 0.043 Uiso 1 1 calc R A .
C45 C 0.0577(2) 0.3964(4) 0.6010(2) 0.0580(16) Uani 1 1 d . . .
H45A H 0.0487 0.4446 0.6301 0.087 Uiso 1 1 calc R . .
H45B H 0.0176 0.3711 0.5747 0.087 Uiso 1 1 calc R . .
H45C H 0.0822 0.4370 0.5795 0.087 Uiso 1 1 calc R . .
C46 C 0.0582(2) 0.2319(4) 0.6639(2) 0.0552(16) Uani 1 1 d . . .
H46A H 0.0830 0.1680 0.6823 0.083 Uiso 1 1 calc R . .
H46B H 0.0181 0.2069 0.6376 0.083 Uiso 1 1 calc R . .
H46C H 0.0492 0.2794 0.6933 0.083 Uiso 1 1 calc R . .
C47 C 0.1988(2) -0.1265(4) 0.58510(18) 0.0277(12) Uani 1 1 d . . .
C48 C 0.1376(2) -0.1722(4) 0.57679(18) 0.0294(12) Uani 1 1 d . . .
C49 C 0.1345(2) -0.2840(4) 0.58971(19) 0.0362(13) Uani 1 1 d . . .
H49 H 0.0939 -0.3174 0.5839 0.043 Uiso 1 1 calc R A .
C50 C 0.1876(3) -0.3464(4) 0.61026(19) 0.0353(13) Uani 1 1 d . . .
H50 H 0.1838 -0.4215 0.6195 0.042 Uiso 1 1 calc R . .
C51 C 0.2470(2) -0.3007(4) 0.61764(19) 0.0384(13) Uani 1 1 d . . .
H51 H 0.2838 -0.3453 0.6312 0.046 Uiso 1 1 calc R A .
C52 C 0.2539(2) -0.1892(4) 0.60540(18) 0.0266(11) Uani 1 1 d . . .
C53 C 0.3198(2) -0.1416(4) 0.6132(2) 0.0402(13) Uani 1 1 d . . .
H53 H 0.3187 -0.0648 0.6276 0.048 Uiso 1 1 calc R A .
C54 C 0.3362(2) -0.1327(4) 0.5567(2) 0.0519(16) Uani 1 1 d . . .
H54A H 0.3347 -0.2058 0.5394 0.078 Uiso 1 1 calc R . .
H54B H 0.3791 -0.1020 0.5634 0.078 Uiso 1 1 calc R . .
H54C H 0.3054 -0.0843 0.5306 0.078 Uiso 1 1 calc R . .
C55 C 0.3726(2) -0.2013(5) 0.6575(2) 0.0545(16) Uani 1 1 d . . .
H55A H 0.3605 -0.2092 0.6932 0.082 Uiso 1 1 calc R . .
H55B H 0.4121 -0.1589 0.6648 0.082 Uiso 1 1 calc R . .
H55C H 0.3790 -0.2743 0.6429 0.082 Uiso 1 1 calc R . .
C56 C 0.0769(2) -0.1065(4) 0.55512(19) 0.0325(12) Uani 1 1 d . . .
H56 H 0.0884 -0.0321 0.5436 0.039 Uiso 1 1 calc R A .
C57 C 0.0313(2) -0.1609(5) 0.5021(2) 0.0542(16) Uani 1 1 d . . .
H57A H 0.0533 -0.1717 0.4725 0.081 Uiso 1 1 calc R . .
H57B H -0.0058 -0.1133 0.4872 0.081 Uiso 1 1 calc R . .
H57C H 0.0173 -0.2322 0.5130 0.081 Uiso 1 1 calc R . .
C58 C 0.0426(2) -0.0910(4) 0.6022(2) 0.0432(14) Uani 1 1 d . . .
H58A H 0.0332 -0.1632 0.6158 0.065 Uiso 1 1 calc R . .
H58B H 0.0028 -0.0506 0.5864 0.065 Uiso 1 1 calc R . .
H58C H 0.0701 -0.0495 0.6342 0.065 Uiso 1 1 calc R . .
C59 C 0.3185(3) -0.3418(5) 0.8857(3) 0.093(2) Uani 1 1 d . . .
H59A H 0.3006 -0.3980 0.9056 0.140 Uiso 1 1 calc R . .
H59B H 0.2879 -0.3248 0.8487 0.140 Uiso 1 1 calc R . .
H59C H 0.3276 -0.2751 0.9092 0.140 Uiso 1 1 calc R . .
C60 C 0.3782(3) -0.3835(5) 0.8758(4) 0.071(2) Uani 1 1 d . . .
C61 C 0.3884(4) -0.3831(5) 0.8207(4) 0.081(2) Uani 1 1 d . . .
H61 H 0.3551 -0.3597 0.7886 0.097 Uiso 1 1 calc R . .
C62 C 0.4447(6) -0.4155(7) 0.8129(5) 0.112(3) Uani 1 1 d . . .
H62 H 0.4499 -0.4115 0.7754 0.134 Uiso 1 1 calc R . .
C63 C 0.4927(5) -0.4523(7) 0.8549(6) 0.123(4) Uani 1 1 d . . .
H63 H 0.5313 -0.4757 0.8479 0.148 Uiso 1 1 calc R . .
C64 C 0.4845(4) -0.4554(6) 0.9100(5) 0.115(3) Uani 1 1 d . . .
H64 H 0.5182 -0.4814 0.9411 0.138 Uiso 1 1 calc R . .
C65 C 0.4278(4) -0.4211(5) 0.9197(3) 0.087(2) Uani 1 1 d . . .
H65 H 0.4234 -0.4238 0.9575 0.105 Uiso 1 1 calc R . .
P1A P 0.23379(13) 0.1447(2) 0.78691(11) 0.0284(6) Uani 0.82 1 d P A 1
P2A P 0.26824(11) -0.09868(19) 0.76748(9) 0.0251(5) Uani 0.82 1 d P A 1
P3A P 0.18862(15) 0.0150(3) 0.72210(14) 0.0282(7) Uani 0.82 1 d P A 1
P4A P 0.29528(10) 0.0645(2) 0.73817(9) 0.0255(5) Uani 0.82 1 d P A 1
P1B P 0.2477(6) 0.1226(10) 0.7677(5) 0.035(3) Uani 0.18 1 d P A 2
P2B P 0.2482(6) -0.0662(10) 0.7459(5) 0.040(3) Uani 0.18 1 d P A 2
P3B P 0.1658(8) 0.0410(15) 0.7058(7) 0.043(4) Uani 0.18 1 d P A 2
P4B P 0.3087(5) 0.0517(10) 0.7141(5) 0.045(3) Uani 0.18 1 d P A 2

loop_
_atom_site_aniso_label
_atom_site_aniso_U_11
_atom_site_aniso_U_22
_atom_site_aniso_U_33
_atom_site_aniso_U_23
_atom_site_aniso_U_13
_atom_site_aniso_U_12
Ni1 0.0434(4) 0.0395(4) 0.0322(4) -0.0024(3) 0.0122(3) -0.0050(3)
Si1 0.0071(6) 0.0104(6) 0.0119(6) 0.0010(5) -0.0027(5) -0.0002(5)
N1 0.018(2) 0.026(2) 0.016(2) 0.0036(17) 0.0015(17) 0.0017(17)
C1 0.030(3) 0.048(3) 0.021(3) 0.006(2) 0.004(2) -0.002(2)
N2 0.029(2) 0.029(2) 0.028(2) -0.0001(19) 0.0143(19) -0.0023(19)
C2 0.025(3) 0.025(3) 0.019(3) -0.001(2) 0.003(2) 0.001(2)
N3 0.030(2) 0.028(2) 0.020(2) 0.0017(19) 0.0110(18) 0.0014(19)
C3 0.031(3) 0.030(3) 0.012(2) 0.002(2) 0.003(2) 0.001(2)
N4 0.030(2) 0.022(2) 0.017(2) -0.0012(17) 0.0069(18) -0.0018(17)
C4 0.027(3) 0.028(3) 0.026(3) -0.001(2) 0.003(2) 0.003(2)
C5 0.032(3) 0.061(4) 0.035(3) 0.007(3) -0.005(3) -0.003(3)
C6 0.020(3) 0.032(3) 0.015(2) 0.005(2) 0.009(2) -0.006(2)
C7 0.026(3) 0.022(3) 0.024(3) 0.002(2) 0.012(2) -0.008(2)
C8 0.026(3) 0.025(3) 0.026(3) -0.005(2) 0.001(2) -0.005(2)
C9 0.019(3) 0.036(3) 0.030(3) 0.004(2) -0.001(2) -0.003(2)
C10 0.026(3) 0.029(3) 0.034(3) 0.005(3) 0.005(2) 0.005(2)
C11 0.018(3) 0.029(3) 0.023(3) -0.001(2) 0.007(2) 0.000(2)
C12 0.025(3) 0.028(3) 0.032(3) -0.008(2) 0.001(2) 0.002(2)
C13 0.038(3) 0.033(3) 0.044(3) -0.005(3) 0.001(3) -0.001(2)
C14 0.046(4) 0.051(4) 0.043(3) -0.017(3) 0.014(3) 0.007(3)
C15 0.022(3) 0.026(3) 0.029(3) -0.001(2) 0.004(2) 0.001(2)
C16 0.046(3) 0.026(3) 0.042(3) 0.004(2) 0.010(3) 0.001(2)
C17 0.041(3) 0.026(3) 0.037(3) 0.001(2) 0.009(3) 0.003(2)
C18 0.022(3) 0.028(3) 0.024(3) 0.004(2) 0.000(2) -0.006(2)
C19 0.018(3) 0.033(3) 0.028(3) -0.003(2) 0.008(2) 0.001(2)
C20 0.029(3) 0.043(4) 0.049(4) -0.010(3) 0.015(3) -0.003(3)
C21 0.030(3) 0.040(4) 0.064(4) -0.005(3) 0.022(3) -0.014(3)
C22 0.037(3) 0.025(3) 0.057(4) -0.006(3) 0.017(3) -0.006(3)
C23 0.027(3) 0.032(3) 0.033(3) 0.001(2) 0.007(2) 0.001(2)
C24 0.035(3) 0.025(3) 0.040(3) -0.004(2) 0.014(3) 0.000(2)
C25 0.042(3) 0.042(4) 0.051(4) -0.001(3) 0.013(3) 0.006(3)
C26 0.054(4) 0.090(5) 0.040(4) -0.006(3) 0.010(3) 0.021(3)
C27 0.021(3) 0.032(3) 0.049(3) -0.010(3) 0.010(3) 0.002(2)
C28 0.043(3) 0.042(4) 0.054(4) -0.007(3) 0.006(3) 0.003(3)
C29 0.043(4) 0.045(4) 0.057(4) -0.016(3) 0.007(3) 0.009(3)
C30 0.049(3) 0.030(3) 0.031(3) 0.002(2) 0.006(3) 0.000(3)
C31 0.022(3) 0.028(3) 0.032(3) 0.006(2) 0.010(2) 0.002(2)
C32 0.035(3) 0.035(3) 0.017(3) 0.002(2) 0.008(2) -0.006(2)
C33 0.024(3) 0.038(3) 0.021(3) -0.004(2) 0.011(2) -0.008(2)
C34 0.045(3) 0.036(3) 0.032(3) -0.001(2) 0.018(3) -0.005(2)
C35 0.034(3) 0.020(3) 0.022(3) 0.002(2) 0.010(2) -0.004(2)
C36 0.036(3) 0.027(3) 0.022(3) 0.001(2) 0.006(2) -0.001(2)
C37 0.043(3) 0.029(3) 0.035(3) 0.003(2) 0.014(3) 0.007(3)
C38 0.066(4) 0.023(3) 0.029(3) -0.001(2) 0.012(3) -0.002(3)
C39 0.044(4) 0.034(3) 0.035(3) 0.004(3) 0.005(3) -0.011(3)
C40 0.040(3) 0.023(3) 0.022(3) 0.004(2) 0.011(3) -0.007(2)
C41 0.034(3) 0.045(4) 0.037(3) -0.006(3) 0.006(3) -0.013(3)
C42 0.040(4) 0.109(6) 0.053(4) 0.025(4) 0.015(3) -0.007(3)
C43 0.039(4) 0.050(4) 0.065(4) 0.006(3) 0.009(3) -0.012(3)
C44 0.039(3) 0.031(3) 0.040(3) -0.006(2) 0.017(3) 0.006(3)
C45 0.044(4) 0.052(4) 0.069(4) -0.004(3) 0.000(3) 0.010(3)
C46 0.047(4) 0.057(4) 0.070(4) -0.009(3) 0.030(3) -0.014(3)
C47 0.036(3) 0.028(3) 0.021(3) -0.008(2) 0.009(2) -0.004(3)
C48 0.037(3) 0.030(3) 0.023(3) -0.001(2) 0.011(2) -0.002(3)
C49 0.044(4) 0.040(4) 0.028(3) -0.005(2) 0.015(3) -0.011(3)
C50 0.054(4) 0.029(3) 0.025(3) -0.002(2) 0.013(3) -0.003(3)
C51 0.047(4) 0.038(3) 0.030(3) -0.006(2) 0.011(3) 0.008(3)
C52 0.030(3) 0.027(3) 0.024(3) -0.003(2) 0.009(2) -0.001(2)
C53 0.041(4) 0.036(3) 0.044(3) -0.017(3) 0.012(3) 0.003(3)
C54 0.044(4) 0.057(4) 0.059(4) 0.004(3) 0.022(3) -0.008(3)
C55 0.038(4) 0.069(4) 0.055(4) -0.004(3) 0.010(3) 0.006(3)
C56 0.027(3) 0.039(3) 0.032(3) -0.001(2) 0.009(2) -0.009(2)
C57 0.048(4) 0.071(4) 0.038(3) -0.005(3) 0.004(3) -0.003(3)
C58 0.040(3) 0.043(4) 0.047(3) -0.004(3) 0.013(3) -0.003(3)
C59 0.067(5) 0.052(5) 0.152(7) 0.012(4) 0.015(5) -0.001(4)
C60 0.060(5) 0.030(4) 0.110(7) 0.003(4) 0.002(5) -0.009(3)
C61 0.078(6) 0.047(5) 0.108(7) -0.025(4) 0.009(5) -0.019(4)
C62 0.121(9) 0.064(6) 0.159(10) -0.046(6) 0.052(8) -0.024(6)
C63 0.097(8) 0.045(6) 0.225(14) -0.017(8) 0.039(9) 0.001(5)
C64 0.071(7) 0.043(5) 0.194(11) 0.024(7) -0.023(7) 0.004(4)
C65 0.061(5) 0.053(5) 0.120(6) 0.035(4) -0.019(5) -0.008(4)
P1A 0.0344(14) 0.0276(13) 0.0239(15) 0.0028(10) 0.0094(10) 0.0023(10)
P2A 0.0255(13) 0.0264(14) 0.0231(14) 0.0012(9) 0.0062(10) 0.0002(10)
P3A 0.0252(17) 0.0353(19) 0.0239(16) 0.0054(12) 0.0065(12) -0.0002(12)
P4A 0.0237(12) 0.0291(12) 0.0241(12) 0.0024(10) 0.0071(9) -0.0038(9)
P1B 0.047(7) 0.027(7) 0.034(8) 0.011(5) 0.018(5) 0.007(5)
P2B 0.060(9) 0.029(7) 0.029(7) 0.003(5) 0.009(6) 0.009(6)
P3B 0.064(12) 0.037(9) 0.036(9) 0.006(6) 0.025(8) -0.001(8)
P4B 0.036(6) 0.041(6) 0.059(9) 0.002(6) 0.013(6) 0.007(5)

loop_
_atom_type_symbol
_atom_type_description
_atom_type_scat_dispersion_real
_atom_type_scat_dispersion_imag
_atom_type_scat_source
C C 0.0033 0.0016 'International Tables Vol C Tables 4.2.6.8 and 6.1.1.4'
H H 0.0000 0.0000 'International Tables Vol C Tables 4.2.6.8 and 6.1.1.4'
N N 0.0061 0.0033 'International Tables Vol C Tables 4.2.6.8 and 6.1.1.4'
Si Si 0.0817 0.0704 'International Tables Vol C Tables 4.2.6.8 and 6.1.1.4'
P P 0.1023 0.0942 'International Tables Vol C Tables 4.2.6.8 and 6.1.1.4'
Ni Ni 0.3393 1.1124 'International Tables Vol C Tables 4.2.6.8 and 6.1.1.4'

loop_
_geom_angle_atom_site_label_1
_geom_angle_atom_site_label_2
_geom_angle_atom_site_label_3
_geom_angle
_geom_angle_site_symmetry_1
_geom_angle_site_symmetry_3
_geom_angle_publ_flag
N3 Ni1 N4 96.59(15) . . ?
N3 Ni1 P4B 128.0(3) . . ?
N4 Ni1 P4B 110.8(4) . . ?
N3 Ni1 P3B 118.1(5) . . ?
N4 Ni1 P3B 110.8(4) . . ?
P4B Ni1 P3B 92.8(5) . . ?
N3 Ni1 P3A 122.56(15) . . ?
N4 Ni1 P3A 122.55(13) . . ?
P4B Ni1 P3A 78.3(3) . . ?
P3B Ni1 P3A 16.2(3) . . ?
N3 Ni1 P4A 143.50(13) . . ?
N4 Ni1 P4A 110.47(12) . . ?
P4B Ni1 P4A 18.7(3) . . ?
P3B Ni1 P4A 75.4(4) . . ?
P3A Ni1 P4A 62.03(9) . . ?
N3 Ni1 P2B 116.1(3) . . ?
N4 Ni1 P2B 147.1(3) . . ?
P4B Ni1 P2B 52.3(4) . . ?
P3B Ni1 P2B 51.2(4) . . ?
P3A Ni1 P2B 35.3(3) . . ?
P4A Ni1 P2B 43.4(3) . . ?
N2 Si1 N1 101.33(16) . . ?
N2 Si1 P2A 120.21(13) . . ?
N1 Si1 P2A 114.76(13) . . ?
N2 Si1 P1A 117.65(15) . . ?
N1 Si1 P1A 113.83(13) . . ?
P2A Si1 P1A 89.87(9) . . ?
N2 Si1 P1B 120.3(4) . . ?
N1 Si1 P1B 125.8(3) . . ?
P2A Si1 P1B 74.0(3) . . ?
P1A Si1 P1B 17.0(2) . . ?
N2 Si1 P2B 133.8(3) . . ?
N1 Si1 P2B 114.1(3) . . ?
P2A Si1 P2B 16.9(2) . . ?
P1A Si1 P2B 74.6(3) . . ?
P1B Si1 P2B 59.8(4) . . ?
C2 N1 C6 119.2(3) . . ?
C2 N1 Si1 124.1(3) . . ?
C6 N1 Si1 116.7(2) . . ?
C4 N2 C18 118.6(4) . . ?
C4 N2 Si1 123.6(3) . . ?
C18 N2 Si1 117.4(3) . . ?
N1 C2 C3 119.3(4) . . ?
N1 C2 C1 120.4(4) . . ?
C3 C2 C1 120.3(4) . . ?
C33 N3 C47 122.0(4) . . ?
C33 N3 Ni1 126.0(3) . . ?
C47 N3 Ni1 111.8(3) . . ?
C4 C3 C2 129.0(4) . . ?
C31 N4 C35 120.7(4) . . ?
C31 N4 Ni1 123.8(3) . . ?
C35 N4 Ni1 115.3(3) . . ?
C3 C4 N2 121.2(4) . . ?
C3 C4 C5 119.6(4) . . ?
N2 C4 C5 119.2(4) . . ?
C7 C6 C11 121.3(4) . . ?
C7 C6 N1 119.6(4) . . ?
C11 C6 N1 119.1(4) . . ?
C8 C7 C6 117.5(4) . . ?
C8 C7 C15 119.3(4) . . ?
C6 C7 C15 123.2(4) . . ?
C9 C8 C7 122.4(4) . . ?
C8 C9 C10 119.3(4) . . ?
C9 C10 C11 121.5(4) . . ?
C10 C11 C6 117.8(4) . . ?
C10 C11 C12 118.4(4) . . ?
C6 C11 C12 123.7(4) . . ?
C13 C12 C11 113.1(4) . . ?
C13 C12 C14 109.8(4) . . ?
C11 C12 C14 109.5(4) . . ?
C7 C15 C17 112.9(4) . . ?
C7 C15 C16 111.2(3) . . ?
C17 C15 C16 109.5(4) . . ?
C19 C18 C23 120.2(4) . . ?
C19 C18 N2 120.6(4) . . ?
C23 C18 N2 119.1(4) . . ?
C20 C19 C18 117.7(4) . . ?
C20 C19 C27 119.0(4) . . ?
C18 C19 C27 123.2(4) . . ?
C21 C20 C19 122.5(4) . . ?
C20 C21 C22 119.5(4) . . ?
C21 C22 C23 121.9(5) . . ?
C22 C23 C18 118.2(4) . . ?
C22 C23 C24 119.1(4) . . ?
C18 C23 C24 122.7(4) . . ?
C26 C24 C23 110.7(4) . . ?
C26 C24 C25 109.8(4) . . ?
C23 C24 C25 111.4(4) . . ?
C19 C27 C28 110.6(4) . . ?
C19 C27 C29 112.0(4) . . ?
C28 C27 C29 109.0(4) . . ?
N4 C31 C32 123.1(4) . . ?
N4 C31 C30 119.5(4) . . ?
C32 C31 C30 117.4(4) . . ?
C33 C32 C31 128.2(4) . . ?
N3 C33 C32 122.2(4) . . ?
N3 C33 C34 120.0(4) . . ?
C32 C33 C34 117.8(4) . . ?
C40 C35 C36 121.2(4) . . ?
C40 C35 N4 119.8(4) . . ?
C36 C35 N4 118.7(4) . . ?
C37 C36 C35 117.6(4) . . ?
C37 C36 C44 119.0(4) . . ?
C35 C36 C44 123.4(4) . . ?
C38 C37 C36 121.2(5) . . ?
C37 C38 C39 120.4(5) . . ?
C38 C39 C40 120.9(5) . . ?
C39 C40 C35 118.6(4) . . ?
C39 C40 C41 118.3(4) . . ?
C35 C40 C41 123.0(4) . . ?
C40 C41 C43 114.8(4) . . ?
C40 C41 C42 109.7(4) . . ?
C43 C41 C42 109.1(4) . . ?
C36 C44 C45 110.9(4) . . ?
C36 C44 C46 112.7(4) . . ?
C45 C44 C46 109.8(4) . . ?
C52 C47 C48 121.8(4) . . ?
C52 C47 N3 118.9(4) . . ?
C48 C47 N3 119.0(4) . . ?
C49 C48 C47 117.0(4) . . ?
C49 C48 C56 119.8(4) . . ?
C47 C48 C56 123.2(4) . . ?
C50 C49 C48 122.2(5) . . ?
C49 C50 C51 120.1(5) . . ?
C50 C51 C52 121.0(5) . . ?
C47 C52 C51 117.9(4) . . ?
C47 C52 C53 122.3(4) . . ?
C51 C52 C53 119.8(4) . . ?
C54 C53 C52 111.8(4) . . ?
C54 C53 C55 110.5(4) . . ?
C52 C53 C55 114.4(4) . . ?
C48 C56 C57 111.4(4) . . ?
C48 C56 C58 111.6(4) . . ?
C57 C56 C58 109.6(4) . . ?
C65 C60 C61 115.9(7) . . ?
C65 C60 C59 122.1(8) . . ?
C61 C60 C59 121.9(7) . . ?
C62 C61 C60 121.3(8) . . ?
C63 C62 C61 123.2(11) . . ?
C62 C63 C64 117.5(11) . . ?
C65 C64 C63 120.8(10) . . ?
C60 C65 C64 121.2(8) . . ?
Si1 P1A P4A 83.30(11) . . ?
Si1 P1A P3A 80.60(12) . . ?
P4A P1A P3A 62.53(12) . . ?
Si1 P2A P4A 83.63(10) . . ?
Si1 P2A P3A 80.74(13) . . ?
P4A P2A P3A 62.54(13) . . ?
P1A P3A Ni1 100.26(17) . . ?
P1A P3A P2A 87.67(13) . . ?
Ni1 P3A P2A 98.54(14) . . ?
P1A P3A P4A 58.62(12) . . ?
Ni1 P3A P4A 59.45(11) . . ?
P2A P3A P4A 58.45(11) . . ?
P2A P4A P1A 88.13(11) . . ?
P2A P4A Ni1 98.29(10) . . ?
P1A P4A Ni1 99.76(11) . . ?
P2A P4A P3A 59.01(11) . . ?
P1A P4A P3A 58.85(13) . . ?
Ni1 P4A P3A 58.52(10) . . ?
P3B P1B P4B 86.3(7) . . ?
P3B P1B Si1 96.7(6) . . ?
P4B P1B Si1 104.1(6) . . ?
P3B P1B P2B 57.8(6) . . ?
P4B P1B P2B 57.5(5) . . ?
Si1 P1B P2B 61.7(4) . . ?
P3B P2B P4B 87.6(7) . . ?
P3B P2B P1B 58.1(7) . . ?
P4B P2B P1B 59.5(5) . . ?
P3B P2B Si1 94.8(6) . . ?
P4B P2B Si1 103.2(6) . . ?
P1B P2B Si1 58.5(4) . . ?
P3B P2B Ni1 50.5(5) . . ?
P4B P2B Ni1 46.7(4) . . ?
P1B P2B Ni1 67.8(4) . . ?
Si1 P2B Ni1 126.1(5) . . ?
Ni1 P3B P2B 78.2(6) . . ?
Ni1 P3B P1B 81.6(7) . . ?
P2B P3B P1B 64.1(6) . . ?
Ni1 P4B P2B 81.1(5) . . ?
Ni1 P4B P1B 83.6(5) . . ?
P2B P4B P1B 63.0(5) . . ?

loop_
_geom_bond_atom_site_label_1
_geom_bond_atom_site_label_2
_geom_bond_distance
_geom_bond_site_symmetry_2
_geom_bond_publ_flag
Ni1 N3 1.877(3) . ?
Ni1 N4 1.904(3) . ?
Ni1 P4B 2.050(12) . ?
Ni1 P3B 2.195(18) . ?
Ni1 P3A 2.255(4) . ?
Ni1 P4A 2.277(2) . ?
Ni1 P2B 2.784(10) . ?
Si1 N2 1.752(4) . ?
Si1 N1 1.800(3) . ?
Si1 P2A 2.205(3) . ?
Si1 P1A 2.215(3) . ?
Si1 P1B 2.324(13) . ?
Si1 P2B 2.400(12) . ?
N1 C2 1.401(5) . ?
N1 C6 1.454(5) . ?
C1 C2 1.413(5) . ?
N2 C4 1.412(5) . ?
N2 C18 1.456(5) . ?
C2 C3 1.412(6) . ?
N3 C33 1.337(5) . ?
N3 C47 1.448(5) . ?
C3 C4 1.371(6) . ?
N4 C31 1.347(5) . ?
N4 C35 1.432(5) . ?
C4 C5 1.483(6) . ?
C6 C7 1.397(6) . ?
C6 C11 1.408(6) . ?
C7 C8 1.395(6) . ?
C7 C15 1.517(6) . ?
C8 C9 1.359(6) . ?
C9 C10 1.384(6) . ?
C10 C11 1.389(6) . ?
C11 C12 1.531(6) . ?
C12 C13 1.517(6) . ?
C12 C14 1.535(6) . ?
C15 C17 1.536(6) . ?
C15 C16 1.538(6) . ?
C18 C19 1.413(6) . ?
C18 C23 1.417(6) . ?
C19 C20 1.382(6) . ?
C19 C27 1.509(6) . ?
C20 C21 1.366(6) . ?
C21 C22 1.367(6) . ?
C22 C23 1.383(6) . ?
C23 C24 1.527(6) . ?
C24 C26 1.515(6) . ?
C24 C25 1.528(6) . ?
C27 C28 1.535(6) . ?
C27 C29 1.549(6) . ?
C30 C31 1.503(6) . ?
C31 C32 1.404(6) . ?
C32 C33 1.384(6) . ?
C33 C34 1.501(6) . ?
C35 C40 1.395(6) . ?
C35 C36 1.408(6) . ?
C36 C37 1.404(6) . ?
C36 C44 1.512(6) . ?
C37 C38 1.366(6) . ?
C38 C39 1.380(6) . ?
C39 C40 1.389(6) . ?
C40 C41 1.517(6) . ?
C41 C43 1.531(6) . ?
C41 C42 1.531(6) . ?
C44 C45 1.537(6) . ?
C44 C46 1.537(6) . ?
C47 C52 1.396(6) . ?
C47 C48 1.411(6) . ?
C48 C49 1.401(6) . ?
C48 C56 1.514(6) . ?
C49 C50 1.361(6) . ?
C50 C51 1.377(6) . ?
C51 C52 1.405(6) . ?
C52 C53 1.516(6) . ?
C53 C54 1.515(6) . ?
C53 C55 1.524(6) . ?
C56 C57 1.540(6) . ?
C56 C58 1.543(6) . ?
C59 C60 1.481(8) . ?
C60 C65 1.370(8) . ?
C60 C61 1.416(9) . ?
C61 C62 1.357(10) . ?
C62 C63 1.321(11) . ?
C63 C64 1.398(11) . ?
C64 C65 1.390(10) . ?
P1A P4A 2.247(3) . ?
P1A P3A 2.252(5) . ?
P2A P4A 2.242(3) . ?
P2A P3A 2.256(3) . ?
P3A P4A 2.335(4) . ?
P1B P3B 2.22(2) . ?
P1B P4B 2.276(14) . ?
P1B P2B 2.356(17) . ?
P2B P3B 2.217(16) . ?
P2B P4B 2.229(17) . ?
